data_7717919
loop_
_publ_author_name
'Eilers, Marcel'
'B&#xfc;ltena, Saskia'
'Schwitalla, Kevin'
'Schmidtmann, Marc'
'Beckhaus, R&#xfc;diger'

_publ_section_title
;
 Synthesis, characterization and functionalization of titanium
 &#x3ba;<sup>1</sup><i>N</i> amidinato complexes from carbodiimides.
;
_journal_issue 5
_journal_name_full 'Dalton transactions (Cambridge, England : 2003)'
_journal_page_first 1972
_journal_page_last 1979
_journal_paper_doi 10.1039/d4dt03261f
_journal_volume 54
_journal_year 2025
_chemical_formula_structural Ti(C33H40N2)(C27H32N2)
_chemical_formula_sum 'C60 H72 N4 Ti'
_chemical_formula_weight 897.11
_space_group_crystal_system monoclinic
_space_group_IT_number 14
_space_group_name_Hall '-P 2ybc'
_space_group_name_H-M_alt 'P 1 21/c 1'
_atom_sites_solution_hydrogens difmap
_atom_sites_solution_primary direct
_atom_sites_solution_secondary difmap
_audit_creation_method SHELXL-2019/3
_audit_update_record
;
2024-11-20 deposited with the CCDC.	2024-12-10 downloaded from the CCDC.
;
_cell_angle_alpha 90
_cell_angle_beta 101.351(2)
_cell_angle_gamma 90
_cell_formula_units_Z 4
_cell_length_a 16.1533(8)
_cell_length_b 17.6468(9)
_cell_length_c 17.4463(9)
_cell_measurement_reflns_used 9909
_cell_measurement_temperature 100(2)
_cell_measurement_theta_max 32.04
_cell_measurement_theta_min 2.57
_cell_volume 4875.9(4)
_computing_cell_refinement 'Bruker SAINT V8.40B'
_computing_data_collection 'Bruker APEX3'
_computing_data_reduction 'Bruker SAINT V8.40B'
_computing_structure_refinement 'SHELXL-2019/2 (Sheldrick, 2019)'
_computing_structure_solution 'SHELXS-2013/1 (Sheldrick, 2013)'
_diffrn_ambient_temperature 100(2)
_diffrn_measured_fraction_theta_full 1.000
_diffrn_measured_fraction_theta_max 1.000
_diffrn_measurement_device_type 'Bruker Photon III CPAD'
_diffrn_measurement_method '\f and \w scans'
_diffrn_radiation_type MoK\a
_diffrn_radiation_wavelength 0.71073
_diffrn_reflns_av_R_equivalents 0.0571
_diffrn_reflns_av_unetI/netI 0.0251
_diffrn_reflns_Laue_measured_fraction_full 1.000
_diffrn_reflns_Laue_measured_fraction_max 1.000
_diffrn_reflns_limit_h_max 21
_diffrn_reflns_limit_h_min -24
_diffrn_reflns_limit_k_max 26
_diffrn_reflns_limit_k_min -26
_diffrn_reflns_limit_l_max 26
_diffrn_reflns_limit_l_min -26
_diffrn_reflns_number 235881
_diffrn_reflns_point_group_measured_fraction_full 1.000
_diffrn_reflns_point_group_measured_fraction_max 1.000
_diffrn_reflns_theta_full 25.242
_diffrn_reflns_theta_max 32.032
_diffrn_reflns_theta_min 1.658
_diffrn_source 'I\mS microfocus'
_exptl_absorpt_coefficient_mu 0.219
_exptl_absorpt_correction_T_max 1.0000
_exptl_absorpt_correction_T_min 0.9203
_exptl_absorpt_correction_type multi-scan
_exptl_absorpt_process_details 'SADABS-2016/2 (Sheldrick)'
_exptl_crystal_colour red
_exptl_crystal_density_diffrn 1.222
_exptl_crystal_description block
_exptl_crystal_F_000 1928
_exptl_crystal_size_max 0.090
_exptl_crystal_size_mid 0.070
_exptl_crystal_size_min 0.050
_refine_diff_density_max 0.536
_refine_diff_density_min -0.487
_refine_diff_density_rms 0.057
_refine_ls_extinction_method none
_refine_ls_goodness_of_fit_ref 1.077
_refine_ls_hydrogen_treatment constr
_refine_ls_matrix_type full
_refine_ls_number_parameters 594
_refine_ls_number_reflns 16960
_refine_ls_number_restraints 0
_refine_ls_restrained_S_all 1.077
_refine_ls_R_factor_all 0.0489
_refine_ls_R_factor_gt 0.0420
_refine_ls_shift/su_max 0.003
_refine_ls_shift/su_mean 0.000
_refine_ls_structure_factor_coef Fsqd
_refine_ls_weighting_details 'w=1/[\s^2^(Fo^2^)+(0.0500P)^2^+2.2000P] where P=(Fo^2^+2Fc^2^)/3'
_refine_ls_weighting_scheme calc
_refine_ls_wR_factor_gt 0.1051
_refine_ls_wR_factor_ref 0.1089
_reflns_Friedel_coverage 0.000
_reflns_number_gt 15014
_reflns_number_total 16960
_reflns_threshold_expression 'I > 2\s(I)'
_cod_data_source_file d4dt03261f2.cif
_cod_data_source_block 4c
_cod_original_sg_symbol_H-M 'P 21/c'
_cod_database_code 7717919
_shelx_shelxl_version_number 2019/3
_shelx_space_group_comment
;
The symmetry employed for this shelxl refinement is uniquely defined
by the following loop, which should always be used as a source of
symmetry information in preference to the above space-group names.
They are only intended as comments.
;
_shelx_estimated_absorpt_t_min 0.981
_shelx_estimated_absorpt_t_max 0.989

loop_
_space_group_symop_operation_xyz
'x, y, z'
'-x, y+1/2, -z+1/2'
'-x, -y, -z'
'x, -y-1/2, z-1/2'

loop_
_atom_site_label
_atom_site_type_symbol
_atom_site_fract_x
_atom_site_fract_y
_atom_site_fract_z
_atom_site_U_iso_or_equiv
_atom_site_adp_type
_atom_site_occupancy
_atom_site_site_symmetry_order
_atom_site_calc_flag
_atom_site_refinement_flags_posn
_atom_site_refinement_flags_adp
_atom_site_refinement_flags_occupancy
_atom_site_disorder_assembly
_atom_site_disorder_group
Ti1 Ti 0.40832(2) 0.53376(2) 0.27369(2) 0.00978(4) Uani 1 1 d . . . . .
N1 N 0.50175(5) 0.58387(5) 0.22581(5) 0.01045(14) Uani 1 1 d . . . . .
N2 N 0.63798(5) 0.63048(5) 0.23119(5) 0.01283(15) Uani 1 1 d . . . . .
N3 N 0.33226(5) 0.49400(5) 0.17316(5) 0.01158(15) Uani 1 1 d . . . . .
N4 N 0.20752(6) 0.46572(5) 0.08726(5) 0.01508(16) Uani 1 1 d . . . . .
C1 C 0.54066(6) 0.47653(6) 0.32998(6) 0.01235(17) Uani 1 1 d . . . . .
C2 C 0.49230(6) 0.42134(6) 0.28151(6) 0.01458(18) Uani 1 1 d . . . . .
H2 H 0.505594 0.400153 0.235356 0.017 Uiso 1 1 calc R U . . .
C3 C 0.42093(7) 0.40328(6) 0.31366(7) 0.0175(2) Uani 1 1 d . . . . .
H3 H 0.377589 0.368386 0.292651 0.021 Uiso 1 1 calc R U . . .
C4 C 0.42559(6) 0.44619(7) 0.38226(7) 0.0182(2) Uani 1 1 d . . . . .
H4 H 0.385850 0.445241 0.415793 0.022 Uiso 1 1 calc R U . . .
C5 C 0.49972(6) 0.49115(6) 0.39286(6) 0.01556(18) Uani 1 1 d . . . . .
H5 H 0.518545 0.525140 0.434896 0.019 Uiso 1 1 calc R U . . .
C6 C 0.61852(6) 0.51510(5) 0.31176(6) 0.01085(16) Uani 1 1 d . . . . .
C7 C 0.66948(6) 0.55082(6) 0.38730(6) 0.01199(16) Uani 1 1 d . . . . .
C8 C 0.63688(6) 0.61596(6) 0.41659(6) 0.01511(18) Uani 1 1 d . . . . .
H8 H 0.584262 0.635762 0.390210 0.018 Uiso 1 1 calc R U . . .
C9 C 0.67983(7) 0.65207(6) 0.48326(6) 0.01782(19) Uani 1 1 d . . . . .
H9 H 0.655975 0.695971 0.501812 0.021 Uiso 1 1 calc R U . . .
C10 C 0.75739(8) 0.62512(7) 0.52354(7) 0.0204(2) Uani 1 1 d . . . . .
C11 C 0.78971(7) 0.56024(7) 0.49510(7) 0.0206(2) Uani 1 1 d . . . . .
H11 H 0.842035 0.540279 0.521978 0.025 Uiso 1 1 calc R U . . .
C12 C 0.74695(7) 0.52387(6) 0.42798(6) 0.01590(18) Uani 1 1 d . . . . .
H12 H 0.770970 0.479965 0.409610 0.019 Uiso 1 1 calc R U . . .
C13 C 0.80458(10) 0.66582(9) 0.59469(8) 0.0359(3) Uani 1 1 d . . . . .
H13A H 0.814780 0.718397 0.581034 0.054 Uiso 1 1 calc R U . . .
H13B H 0.858695 0.640427 0.613636 0.054 Uiso 1 1 calc R U . . .
H13C H 0.770985 0.665123 0.635742 0.054 Uiso 1 1 calc R U . . .
C14 C 0.66657(6) 0.45472(5) 0.27418(6) 0.01148(16) Uani 1 1 d . . . . .
C15 C 0.69732(6) 0.38965(6) 0.31672(6) 0.01296(17) Uani 1 1 d . . . . .
H15 H 0.687097 0.383020 0.368092 0.016 Uiso 1 1 calc R U . . .
C16 C 0.74239(6) 0.33478(6) 0.28516(6) 0.01386(17) Uani 1 1 d . . . . .
H16 H 0.763826 0.292026 0.315831 0.017 Uiso 1 1 calc R U . . .
C17 C 0.75671(7) 0.34142(6) 0.20910(6) 0.01510(18) Uani 1 1 d . . . . .
C18 C 0.72161(7) 0.40334(6) 0.16500(6) 0.01598(18) Uani 1 1 d . . . . .
H18 H 0.728209 0.407887 0.112274 0.019 Uiso 1 1 calc R U . . .
C19 C 0.67680(6) 0.45898(6) 0.19681(6) 0.01365(17) Uani 1 1 d . . . . .
H19 H 0.652943 0.500366 0.165192 0.016 Uiso 1 1 calc R U . . .
C20 C 0.80850(8) 0.28323(7) 0.17643(7) 0.0224(2) Uani 1 1 d . . . . .
H20A H 0.851621 0.262617 0.218760 0.034 Uiso 1 1 calc R U . . .
H20B H 0.835931 0.307029 0.137203 0.034 Uiso 1 1 calc R U . . .
H20C H 0.771659 0.242168 0.152061 0.034 Uiso 1 1 calc R U . . .
C21 C 0.58887(6) 0.58134(5) 0.25324(6) 0.01105(16) Uani 1 1 d . . . . .
C22 C 0.72998(6) 0.62914(6) 0.25252(6) 0.01259(17) Uani 1 1 d . . . . .
H22 H 0.749113 0.581149 0.281051 0.015 Uiso 1 1 calc R U . . .
C23 C 0.76167(7) 0.69759(6) 0.30417(7) 0.01716(19) Uani 1 1 d . . . . .
H23A H 0.741686 0.744857 0.275922 0.021 Uiso 1 1 calc R U . . .
H23B H 0.738104 0.695673 0.352396 0.021 Uiso 1 1 calc R U . . .
C24 C 0.85809(7) 0.69832(7) 0.32591(7) 0.0196(2) Uani 1 1 d . . . . .
H24A H 0.876942 0.743019 0.359062 0.023 Uiso 1 1 calc R U . . .
H24B H 0.877943 0.652271 0.356459 0.023 Uiso 1 1 calc R U . . .
C25 C 0.89684(7) 0.70107(7) 0.25288(7) 0.0191(2) Uani 1 1 d . . . . .
H25A H 0.959005 0.696750 0.268258 0.023 Uiso 1 1 calc R U . . .
H25B H 0.883575 0.750426 0.226323 0.023 Uiso 1 1 calc R U . . .
C26 C 0.86300(7) 0.63685(7) 0.19623(7) 0.0189(2) Uani 1 1 d . . . . .
H26A H 0.883901 0.643818 0.147025 0.023 Uiso 1 1 calc R U . . .
H26B H 0.884969 0.587879 0.219431 0.023 Uiso 1 1 calc R U . . .
C27 C 0.76632(6) 0.63420(6) 0.17769(6) 0.01567(18) Uani 1 1 d . . . . .
H27A H 0.747489 0.589706 0.144215 0.019 Uiso 1 1 calc R U . . .
H27B H 0.744350 0.680303 0.148241 0.019 Uiso 1 1 calc R U . . .
C28 C 0.47302(6) 0.63452(5) 0.15722(6) 0.01092(16) Uani 1 1 d . . . . .
H28 H 0.410851 0.625691 0.141352 0.013 Uiso 1 1 calc R U . . .
C29 C 0.51004(6) 0.61250(6) 0.08556(6) 0.01390(17) Uani 1 1 d . . . . .
H29A H 0.570825 0.625502 0.095119 0.017 Uiso 1 1 calc R U . . .
H29B H 0.504495 0.557136 0.076867 0.017 Uiso 1 1 calc R U . . .
C30 C 0.46349(7) 0.65454(6) 0.01280(6) 0.01777(19) Uani 1 1 d . . . . .
H30A H 0.488372 0.640592 -0.032780 0.021 Uiso 1 1 calc R U . . .
H30B H 0.403357 0.639227 0.001546 0.021 Uiso 1 1 calc R U . . .
C31 C 0.46987(8) 0.74010(7) 0.02532(7) 0.0204(2) Uani 1 1 d . . . . .
H31A H 0.436694 0.766191 -0.020935 0.025 Uiso 1 1 calc R U . . .
H31B H 0.529522 0.756073 0.031034 0.025 Uiso 1 1 calc R U . . .
C32 C 0.43681(7) 0.76317(6) 0.09825(7) 0.01649(19) Uani 1 1 d . . . . .
H32A H 0.375601 0.752186 0.090124 0.020 Uiso 1 1 calc R U . . .
H32B H 0.444641 0.818390 0.106738 0.020 Uiso 1 1 calc R U . . .
C33 C 0.48303(6) 0.72052(6) 0.17106(6) 0.01341(17) Uani 1 1 d . . . . .
H33A H 0.459148 0.735141 0.217023 0.016 Uiso 1 1 calc R U . . .
H33B H 0.543666 0.734142 0.181756 0.016 Uiso 1 1 calc R U . . .
C34 C 0.27209(6) 0.59215(5) 0.25967(6) 0.01088(16) Uani 1 1 d . . . . .
C35 C 0.33033(6) 0.65107(6) 0.25418(6) 0.01168(16) Uani 1 1 d . . . . .
H35 H 0.331107 0.681301 0.209270 0.014 Uiso 1 1 calc R U . . .
C36 C 0.38689(6) 0.65725(6) 0.32657(6) 0.01386(17) Uani 1 1 d . . . . .
H36 H 0.432803 0.691700 0.338684 0.017 Uiso 1 1 calc R U . . .
C37 C 0.36319(6) 0.60317(6) 0.37790(6) 0.01481(18) Uani 1 1 d . . . . .
H37 H 0.389758 0.595461 0.430937 0.018 Uiso 1 1 calc R U . . .
C38 C 0.29295(6) 0.56246(6) 0.33651(6) 0.01337(17) Uani 1 1 d . . . . .
H38 H 0.264669 0.522169 0.356751 0.016 Uiso 1 1 calc R U . . .
C39 C 0.20337(6) 0.56160(5) 0.19500(6) 0.01105(16) Uani 1 1 d . . . . .
C40 C 0.13524(6) 0.52588(6) 0.23398(6) 0.01238(17) Uani 1 1 d . . . . .
C41 C 0.10060(6) 0.56927(6) 0.28730(6) 0.01478(18) Uani 1 1 d . . . . .
H41 H 0.120846 0.619246 0.299447 0.018 Uiso 1 1 calc R U . . .
C42 C 0.03743(7) 0.54068(6) 0.32263(7) 0.01695(19) Uani 1 1 d . . . . .
H42 H 0.015419 0.571339 0.358665 0.020 Uiso 1 1 calc R U . . .
C43 C 0.00564(7) 0.46775(6) 0.30621(7) 0.0182(2) Uani 1 1 d . . . . .
C44 C 0.04216(7) 0.42359(6) 0.25600(7) 0.0194(2) Uani 1 1 d . . . . .
H44 H 0.022658 0.373230 0.244909 0.023 Uiso 1 1 calc R U . . .
C45 C 0.10704(7) 0.45154(6) 0.22138(7) 0.01584(18) Uani 1 1 d . . . . .
H45 H 0.132212 0.419341 0.188795 0.019 Uiso 1 1 calc R U . . .
C46 C -0.06665(8) 0.43912(8) 0.34097(9) 0.0285(3) Uani 1 1 d . . . . .
H46A H -0.120119 0.456595 0.309161 0.043 Uiso 1 1 calc R U . . .
H46B H -0.061144 0.458516 0.394368 0.043 Uiso 1 1 calc R U . . .
H46C H -0.065753 0.383596 0.342011 0.043 Uiso 1 1 calc R U . . .
C47 C 0.16870(6) 0.62736(6) 0.13901(6) 0.01214(17) Uani 1 1 d . . . . .
C48 C 0.09074(6) 0.66236(6) 0.13685(6) 0.01546(18) Uani 1 1 d . . . . .
H48 H 0.054833 0.644571 0.170040 0.019 Uiso 1 1 calc R U . . .
C49 C 0.06480(7) 0.72318(6) 0.08654(7) 0.0188(2) Uani 1 1 d . . . . .
H49 H 0.011454 0.745927 0.086314 0.023 Uiso 1 1 calc R U . . .
C50 C 0.11500(7) 0.75126(6) 0.03683(6) 0.0190(2) Uani 1 1 d . . . . .
C51 C 0.19270(7) 0.71610(6) 0.03866(6) 0.01762(19) Uani 1 1 d . . . . .
H51 H 0.228577 0.734092 0.005534 0.021 Uiso 1 1 calc R U . . .
C52 C 0.21853(6) 0.65521(6) 0.08808(6) 0.01431(18) Uani 1 1 d . . . . .
H52 H 0.271350 0.631867 0.087285 0.017 Uiso 1 1 calc R U . . .
C53 C 0.08628(10) 0.81611(8) -0.01839(8) 0.0298(3) Uani 1 1 d . . . . .
H53A H 0.075802 0.797538 -0.072380 0.045 Uiso 1 1 calc R U . . .
H53B H 0.130217 0.855184 -0.011727 0.045 Uiso 1 1 calc R U . . .
H53C H 0.034153 0.837708 -0.006936 0.045 Uiso 1 1 calc R U . . .
C54 C 0.24517(6) 0.50270(5) 0.14723(6) 0.01163(16) Uani 1 1 d . . . . .
C55 C 0.12092(7) 0.47549(6) 0.04483(6) 0.01669(19) Uani 1 1 d . . . . .
H55 H 0.087873 0.506759 0.076019 0.020 Uiso 1 1 calc R U . . .
C56 C 0.08135(8) 0.39682(7) 0.02892(8) 0.0236(2) Uani 1 1 d . . . . .
H56A H 0.117711 0.365163 0.003290 0.035 Uiso 1 1 calc R U . . .
H56B H 0.025622 0.401580 -0.005176 0.035 Uiso 1 1 calc R U . . .
H56C H 0.075375 0.373357 0.078452 0.035 Uiso 1 1 calc R U . . .
C57 C 0.12305(7) 0.51375(7) -0.03353(7) 0.0214(2) Uani 1 1 d . . . . .
H57A H 0.145527 0.565234 -0.024204 0.032 Uiso 1 1 calc R U . . .
H57B H 0.065716 0.516031 -0.064983 0.032 Uiso 1 1 calc R U . . .
H57C H 0.159259 0.484483 -0.061544 0.032 Uiso 1 1 calc R U . . .
C58 C 0.37395(6) 0.44820(6) 0.11887(6) 0.01377(17) Uani 1 1 d . . . . .
H58 H 0.436074 0.454518 0.138224 0.017 Uiso 1 1 calc R U . . .
C59 C 0.35625(7) 0.47714(6) 0.03388(6) 0.01766(19) Uani 1 1 d . . . . .
H59A H 0.307371 0.450312 0.003760 0.026 Uiso 1 1 calc R U . . .
H59B H 0.405736 0.467881 0.010498 0.026 Uiso 1 1 calc R U . . .
H59C H 0.344394 0.531617 0.033339 0.026 Uiso 1 1 calc R U . . .
C60 C 0.35731(7) 0.36240(6) 0.11986(7) 0.0203(2) Uani 1 1 d . . . . .
H60A H 0.377749 0.342651 0.172691 0.030 Uiso 1 1 calc R U . . .
H60B H 0.387032 0.337027 0.083219 0.030 Uiso 1 1 calc R U . . .
H60C H 0.296550 0.352882 0.104285 0.030 Uiso 1 1 calc R U . . .

loop_
_atom_site_aniso_label
_atom_site_aniso_U_11
_atom_site_aniso_U_22
_atom_site_aniso_U_33
_atom_site_aniso_U_23
_atom_site_aniso_U_13
_atom_site_aniso_U_12
Ti1 0.00770(7) 0.01116(8) 0.01002(8) 0.00123(6) 0.00065(5) 0.00007(5)
N1 0.0091(3) 0.0114(3) 0.0104(3) 0.0022(3) 0.0009(3) 0.0008(3)
N2 0.0091(3) 0.0137(4) 0.0152(4) 0.0015(3) 0.0010(3) -0.0003(3)
N3 0.0099(3) 0.0117(4) 0.0129(4) -0.0016(3) 0.0015(3) 0.0010(3)
N4 0.0119(4) 0.0166(4) 0.0156(4) -0.0039(3) -0.0003(3) 0.0001(3)
C1 0.0090(4) 0.0137(4) 0.0136(4) 0.0050(3) 0.0006(3) 0.0011(3)
C2 0.0107(4) 0.0118(4) 0.0203(5) 0.0041(3) 0.0005(3) 0.0008(3)
C3 0.0120(4) 0.0146(4) 0.0246(5) 0.0081(4) 0.0008(4) -0.0008(3)
C4 0.0111(4) 0.0240(5) 0.0195(5) 0.0113(4) 0.0032(4) 0.0009(4)
C5 0.0110(4) 0.0222(5) 0.0129(4) 0.0067(4) 0.0009(3) 0.0012(3)
C6 0.0090(4) 0.0119(4) 0.0111(4) 0.0016(3) 0.0006(3) 0.0001(3)
C7 0.0104(4) 0.0137(4) 0.0115(4) 0.0015(3) 0.0012(3) 0.0001(3)
C8 0.0138(4) 0.0162(4) 0.0151(4) 0.0009(3) 0.0022(3) 0.0025(3)
C9 0.0208(5) 0.0173(5) 0.0154(5) -0.0018(4) 0.0036(4) 0.0024(4)
C10 0.0225(5) 0.0222(5) 0.0143(5) -0.0031(4) -0.0018(4) 0.0008(4)
C11 0.0171(5) 0.0231(5) 0.0181(5) -0.0022(4) -0.0051(4) 0.0035(4)
C12 0.0126(4) 0.0164(4) 0.0171(5) -0.0011(4) -0.0009(3) 0.0022(3)
C13 0.0386(7) 0.0363(7) 0.0254(6) -0.0150(6) -0.0113(6) 0.0070(6)
C14 0.0092(4) 0.0113(4) 0.0134(4) 0.0009(3) 0.0009(3) -0.0009(3)
C15 0.0121(4) 0.0132(4) 0.0131(4) 0.0021(3) 0.0011(3) -0.0008(3)
C16 0.0147(4) 0.0106(4) 0.0155(4) 0.0019(3) 0.0010(3) 0.0003(3)
C17 0.0166(4) 0.0125(4) 0.0160(4) -0.0010(3) 0.0029(4) 0.0006(3)
C18 0.0198(5) 0.0148(4) 0.0134(4) 0.0001(3) 0.0034(4) 0.0010(3)
C19 0.0148(4) 0.0122(4) 0.0134(4) 0.0014(3) 0.0012(3) 0.0005(3)
C20 0.0287(6) 0.0179(5) 0.0221(5) 0.0001(4) 0.0087(4) 0.0070(4)
C21 0.0095(4) 0.0118(4) 0.0114(4) 0.0006(3) 0.0010(3) 0.0009(3)
C22 0.0090(4) 0.0136(4) 0.0148(4) 0.0010(3) 0.0013(3) -0.0014(3)
C23 0.0133(4) 0.0170(5) 0.0213(5) -0.0036(4) 0.0036(4) -0.0022(3)
C24 0.0139(4) 0.0228(5) 0.0205(5) -0.0030(4) 0.0000(4) -0.0042(4)
C25 0.0115(4) 0.0214(5) 0.0237(5) 0.0016(4) 0.0018(4) -0.0037(4)
C26 0.0123(4) 0.0241(5) 0.0207(5) -0.0008(4) 0.0045(4) -0.0020(4)
C27 0.0117(4) 0.0200(5) 0.0151(4) 0.0008(4) 0.0021(3) -0.0032(3)
C28 0.0101(4) 0.0111(4) 0.0114(4) 0.0020(3) 0.0016(3) 0.0010(3)
C29 0.0136(4) 0.0158(4) 0.0126(4) 0.0014(3) 0.0033(3) 0.0018(3)
C30 0.0193(5) 0.0211(5) 0.0125(4) 0.0028(4) 0.0022(4) 0.0023(4)
C31 0.0228(5) 0.0197(5) 0.0187(5) 0.0071(4) 0.0037(4) 0.0007(4)
C32 0.0145(4) 0.0128(4) 0.0212(5) 0.0034(4) 0.0009(4) 0.0012(3)
C33 0.0131(4) 0.0107(4) 0.0163(4) 0.0009(3) 0.0027(3) 0.0007(3)
C34 0.0086(4) 0.0124(4) 0.0115(4) -0.0016(3) 0.0013(3) 0.0008(3)
C35 0.0097(4) 0.0122(4) 0.0129(4) -0.0017(3) 0.0016(3) 0.0002(3)
C36 0.0112(4) 0.0157(4) 0.0141(4) -0.0040(3) 0.0010(3) -0.0008(3)
C37 0.0124(4) 0.0207(5) 0.0109(4) -0.0026(3) 0.0012(3) 0.0000(3)
C38 0.0106(4) 0.0169(4) 0.0127(4) 0.0002(3) 0.0024(3) 0.0000(3)
C39 0.0088(4) 0.0115(4) 0.0123(4) -0.0013(3) 0.0008(3) -0.0003(3)
C40 0.0085(4) 0.0134(4) 0.0146(4) 0.0000(3) 0.0008(3) -0.0001(3)
C41 0.0115(4) 0.0144(4) 0.0185(5) -0.0017(4) 0.0031(3) -0.0012(3)
C42 0.0121(4) 0.0193(5) 0.0202(5) -0.0003(4) 0.0049(4) 0.0000(3)
C43 0.0122(4) 0.0201(5) 0.0225(5) 0.0043(4) 0.0037(4) -0.0023(3)
C44 0.0177(5) 0.0141(4) 0.0261(5) 0.0008(4) 0.0036(4) -0.0039(4)
C45 0.0147(4) 0.0133(4) 0.0195(5) -0.0007(4) 0.0032(4) -0.0011(3)
C46 0.0225(6) 0.0287(6) 0.0379(7) 0.0034(5) 0.0146(5) -0.0071(5)
C47 0.0110(4) 0.0119(4) 0.0120(4) -0.0020(3) -0.0016(3) 0.0002(3)
C48 0.0119(4) 0.0147(4) 0.0183(5) -0.0020(4) -0.0005(3) 0.0014(3)
C49 0.0156(4) 0.0160(5) 0.0218(5) -0.0022(4) -0.0035(4) 0.0038(4)
C50 0.0234(5) 0.0148(5) 0.0154(5) -0.0004(4) -0.0044(4) 0.0031(4)
C51 0.0213(5) 0.0172(5) 0.0128(4) 0.0006(4) -0.0005(4) -0.0001(4)
C52 0.0138(4) 0.0157(4) 0.0125(4) -0.0009(3) 0.0003(3) 0.0011(3)
C53 0.0390(7) 0.0237(6) 0.0239(6) 0.0067(5) -0.0011(5) 0.0101(5)
C54 0.0103(4) 0.0118(4) 0.0125(4) -0.0007(3) 0.0015(3) 0.0005(3)
C55 0.0123(4) 0.0186(5) 0.0171(5) -0.0053(4) -0.0022(3) -0.0009(3)
C56 0.0200(5) 0.0211(5) 0.0261(6) -0.0076(4) -0.0043(4) -0.0040(4)
C57 0.0195(5) 0.0258(5) 0.0166(5) -0.0036(4) -0.0020(4) -0.0013(4)
C58 0.0129(4) 0.0129(4) 0.0160(4) -0.0030(3) 0.0041(3) 0.0012(3)
C59 0.0176(5) 0.0203(5) 0.0157(5) -0.0040(4) 0.0048(4) -0.0005(4)
C60 0.0193(5) 0.0133(4) 0.0287(6) -0.0047(4) 0.0055(4) 0.0007(4)

loop_
_atom_type_symbol
_atom_type_description
_atom_type_scat_dispersion_real
_atom_type_scat_dispersion_imag
_atom_type_scat_source
C C 0.0033 0.0016 'International Tables Vol C Tables 4.2.6.8 and 6.1.1.4'
H H 0.0000 0.0000 'International Tables Vol C Tables 4.2.6.8 and 6.1.1.4'
N N 0.0061 0.0033 'International Tables Vol C Tables 4.2.6.8 and 6.1.1.4'
Ti Ti 0.2776 0.4457 'International Tables Vol C Tables 4.2.6.8 and 6.1.1.4'

loop_
_geom_angle_atom_site_label_1
_geom_angle_atom_site_label_2
_geom_angle_atom_site_label_3
_geom_angle
_geom_angle_site_symmetry_1
_geom_angle_site_symmetry_3
_geom_angle_publ_flag
N3 Ti1 N1 99.37(3) . . ?
N3 Ti1 C2 90.15(4) . . ?
N1 Ti1 C2 85.80(3) . . ?
N3 Ti1 C1 122.78(3) . . ?
N1 Ti1 C1 71.42(3) . . ?
C2 Ti1 C1 34.50(3) . . ?
N3 Ti1 C38 94.27(3) . . ?
N1 Ti1 C38 142.38(4) . . ?
C2 Ti1 C38 129.27(4) . . ?
C1 Ti1 C38 127.89(3) . . ?
N3 Ti1 C34 71.18(3) . . ?
N1 Ti1 C34 120.29(3) . . ?
C2 Ti1 C34 149.41(3) . . ?
C1 Ti1 C34 161.93(3) . . ?
C38 Ti1 C34 34.39(3) . . ?
N3 Ti1 C3 85.58(4) . . ?
N1 Ti1 C3 120.09(4) . . ?
C2 Ti1 C3 34.30(4) . . ?
C1 Ti1 C3 57.23(3) . . ?
C38 Ti1 C3 95.68(4) . . ?
C34 Ti1 C3 117.71(3) . . ?
N3 Ti1 C35 87.98(3) . . ?
N1 Ti1 C35 88.76(3) . . ?
C2 Ti1 C35 173.88(4) . . ?
C1 Ti1 C35 145.03(3) . . ?
C38 Ti1 C35 56.72(3) . . ?
C34 Ti1 C35 34.29(3) . . ?
C3 Ti1 C35 151.09(4) . . ?
N3 Ti1 C4 114.05(4) . . ?
N1 Ti1 C4 127.63(3) . . ?
C2 Ti1 C4 56.53(4) . . ?
C1 Ti1 C4 56.83(3) . . ?
C38 Ti1 C4 75.93(4) . . ?
C34 Ti1 C4 108.46(4) . . ?
C3 Ti1 C4 33.91(4) . . ?
C35 Ti1 C4 129.46(4) . . ?
N3 Ti1 C36 121.77(3) . . ?
N1 Ti1 C36 86.52(3) . . ?
C2 Ti1 C36 147.99(4) . . ?
C1 Ti1 C36 114.03(3) . . ?
C38 Ti1 C36 56.77(4) . . ?
C34 Ti1 C36 56.93(3) . . ?
C3 Ti1 C36 139.76(4) . . ?
C35 Ti1 C36 33.94(3) . . ?
C4 Ti1 C36 106.27(4) . . ?
N3 Ti1 C37 126.55(3) . . ?
N1 Ti1 C37 116.09(4) . . ?
C2 Ti1 C37 128.91(4) . . ?
C1 Ti1 C37 106.38(4) . . ?
C38 Ti1 C37 34.17(3) . . ?
C34 Ti1 C37 56.86(3) . . ?
C3 Ti1 C37 106.73(4) . . ?
C35 Ti1 C37 56.33(3) . . ?
C4 Ti1 C37 74.95(4) . . ?
C36 Ti1 C37 33.94(4) . . ?
N3 Ti1 C5 141.95(4) . . ?
N1 Ti1 C5 96.30(3) . . ?
C2 Ti1 C5 56.64(4) . . ?
C1 Ti1 C5 34.10(3) . . ?
C38 Ti1 C5 94.05(4) . . ?
C34 Ti1 C5 127.83(3) . . ?
C3 Ti1 C5 56.67(4) . . ?
C35 Ti1 C5 126.95(4) . . ?
C4 Ti1 C5 34.08(4) . . ?
C36 Ti1 C5 93.51(4) . . ?
C37 Ti1 C5 74.64(4) . . ?
C21 N1 C28 115.31(8) . . ?
C21 N1 Ti1 128.06(6) . . ?
C28 N1 Ti1 116.40(6) . . ?
C21 N2 C22 124.80(9) . . ?
C54 N3 C58 113.73(8) . . ?
C54 N3 Ti1 129.22(7) . . ?
C58 N3 Ti1 117.05(6) . . ?
C54 N4 C55 127.47(9) . . ?
C5 C1 C2 107.54(9) . . ?
C5 C1 C6 127.95(9) . . ?
C2 C1 C6 124.39(9) . . ?
C5 C1 Ti1 74.01(6) . . ?
C2 C1 Ti1 72.70(5) . . ?
C6 C1 Ti1 115.78(6) . . ?
C3 C2 C1 108.34(10) . . ?
C3 C2 Ti1 73.27(6) . . ?
C1 C2 Ti1 72.81(6) . . ?
C3 C2 H2 125.8 . . ?
C1 C2 H2 125.8 . . ?
Ti1 C2 H2 119.9 . . ?
C4 C3 C2 107.75(9) . . ?
C4 C3 Ti1 73.62(6) . . ?
C2 C3 Ti1 72.43(6) . . ?
C4 C3 H3 126.1 . . ?
C2 C3 H3 126.1 . . ?
Ti1 C3 H3 119.7 . . ?
C3 C4 C5 108.35(9) . . ?
C3 C4 Ti1 72.47(6) . . ?
C5 C4 Ti1 73.07(6) . . ?
C3 C4 H4 125.8 . . ?
C5 C4 H4 125.8 . . ?
Ti1 C4 H4 120.4 . . ?
C1 C5 C4 108.01(10) . . ?
C1 C5 Ti1 71.89(6) . . ?
C4 C5 Ti1 72.85(6) . . ?
C1 C5 H5 126.0 . . ?
C4 C5 H5 126.0 . . ?
Ti1 C5 H5 121.0 . . ?
C1 C6 C14 106.67(8) . . ?
C1 C6 C7 109.21(8) . . ?
C14 C6 C7 114.67(8) . . ?
C1 C6 C21 108.18(7) . . ?
C14 C6 C21 110.77(8) . . ?
C7 C6 C21 107.18(8) . . ?
C12 C7 C8 117.24(9) . . ?
C12 C7 C6 124.69(9) . . ?
C8 C7 C6 118.05(8) . . ?
C9 C8 C7 121.38(9) . . ?
C9 C8 H8 119.3 . . ?
C7 C8 H8 119.3 . . ?
C8 C9 C10 121.18(10) . . ?
C8 C9 H9 119.4 . . ?
C10 C9 H9 119.4 . . ?
C11 C10 C9 117.68(10) . . ?
C11 C10 C13 121.51(11) . . ?
C9 C10 C13 120.80(11) . . ?
C10 C11 C12 121.37(10) . . ?
C10 C11 H11 119.3 . . ?
C12 C11 H11 119.3 . . ?
C11 C12 C7 121.14(10) . . ?
C11 C12 H12 119.4 . . ?
C7 C12 H12 119.4 . . ?
C10 C13 H13A 109.5 . . ?
C10 C13 H13B 109.5 . . ?
H13A C13 H13B 109.5 . . ?
C10 C13 H13C 109.5 . . ?
H13A C13 H13C 109.5 . . ?
H13B C13 H13C 109.5 . . ?
C19 C14 C15 117.33(9) . . ?
C19 C14 C6 122.76(9) . . ?
C15 C14 C6 119.78(9) . . ?
C16 C15 C14 121.28(9) . . ?
C16 C15 H15 119.4 . . ?
C14 C15 H15 119.4 . . ?
C15 C16 C17 121.08(9) . . ?
C15 C16 H16 119.5 . . ?
C17 C16 H16 119.5 . . ?
C18 C17 C16 117.77(9) . . ?
C18 C17 C20 121.51(10) . . ?
C16 C17 C20 120.72(9) . . ?
C17 C18 C19 121.24(10) . . ?
C17 C18 H18 119.4 . . ?
C19 C18 H18 119.4 . . ?
C14 C19 C18 121.06(9) . . ?
C14 C19 H19 119.5 . . ?
C18 C19 H19 119.5 . . ?
C17 C20 H20A 109.5 . . ?
C17 C20 H20B 109.5 . . ?
H20A C20 H20B 109.5 . . ?
C17 C20 H20C 109.5 . . ?
H20A C20 H20C 109.5 . . ?
H20B C20 H20C 109.5 . . ?
N2 C21 N1 121.10(9) . . ?
N2 C21 C6 124.92(8) . . ?
N1 C21 C6 113.98(8) . . ?
N2 C22 C23 110.03(8) . . ?
N2 C22 C27 108.83(8) . . ?
C23 C22 C27 108.33(8) . . ?
N2 C22 H22 109.9 . . ?
C23 C22 H22 109.9 . . ?
C27 C22 H22 109.9 . . ?
C24 C23 C22 111.00(9) . . ?
C24 C23 H23A 109.4 . . ?
C22 C23 H23A 109.4 . . ?
C24 C23 H23B 109.4 . . ?
C22 C23 H23B 109.4 . . ?
H23A C23 H23B 108.0 . . ?
C25 C24 C23 110.99(9) . . ?
C25 C24 H24A 109.4 . . ?
C23 C24 H24A 109.4 . . ?
C25 C24 H24B 109.4 . . ?
C23 C24 H24B 109.4 . . ?
H24A C24 H24B 108.0 . . ?
C24 C25 C26 111.22(9) . . ?
C24 C25 H25A 109.4 . . ?
C26 C25 H25A 109.4 . . ?
C24 C25 H25B 109.4 . . ?
C26 C25 H25B 109.4 . . ?
H25A C25 H25B 108.0 . . ?
C27 C26 C25 112.23(9) . . ?
C27 C26 H26A 109.2 . . ?
C25 C26 H26A 109.2 . . ?
C27 C26 H26B 109.2 . . ?
C25 C26 H26B 109.2 . . ?
H26A C26 H26B 107.9 . . ?
C26 C27 C22 111.51(9) . . ?
C26 C27 H27A 109.3 . . ?
C22 C27 H27A 109.3 . . ?
C26 C27 H27B 109.3 . . ?
C22 C27 H27B 109.3 . . ?
H27A C27 H27B 108.0 . . ?
N1 C28 C29 113.03(8) . . ?
N1 C28 C33 117.25(8) . . ?
C29 C28 C33 109.31(8) . . ?
N1 C28 H28 105.4 . . ?
C29 C28 H28 105.4 . . ?
C33 C28 H28 105.4 . . ?
C30 C29 C28 110.18(8) . . ?
C30 C29 H29A 109.6 . . ?
C28 C29 H29A 109.6 . . ?
C30 C29 H29B 109.6 . . ?
C28 C29 H29B 109.6 . . ?
H29A C29 H29B 108.1 . . ?
C31 C30 C29 110.60(9) . . ?
C31 C30 H30A 109.5 . . ?
C29 C30 H30A 109.5 . . ?
C31 C30 H30B 109.5 . . ?
C29 C30 H30B 109.5 . . ?
H30A C30 H30B 108.1 . . ?
C30 C31 C32 110.96(9) . . ?
C30 C31 H31A 109.4 . . ?
C32 C31 H31A 109.4 . . ?
C30 C31 H31B 109.4 . . ?
C32 C31 H31B 109.4 . . ?
H31A C31 H31B 108.0 . . ?
C31 C32 C33 111.40(9) . . ?
C31 C32 H32A 109.3 . . ?
C33 C32 H32A 109.3 . . ?
C31 C32 H32B 109.3 . . ?
C33 C32 H32B 109.3 . . ?
H32A C32 H32B 108.0 . . ?
C32 C33 C28 109.51(8) . . ?
C32 C33 H33A 109.8 . . ?
C28 C33 H33A 109.8 . . ?
C32 C33 H33B 109.8 . . ?
C28 C33 H33B 109.8 . . ?
H33A C33 H33B 108.2 . . ?
C38 C34 C35 107.31(8) . . ?
C38 C34 C39 125.11(9) . . ?
C35 C34 C39 127.46(9) . . ?
C38 C34 Ti1 72.66(5) . . ?
C35 C34 Ti1 73.40(5) . . ?
C39 C34 Ti1 116.45(6) . . ?
C36 C35 C34 108.53(9) . . ?
C36 C35 Ti1 73.24(6) . . ?
C34 C35 Ti1 72.31(5) . . ?
C36 C35 H35 125.7 . . ?
C34 C35 H35 125.7 . . ?
Ti1 C35 H35 120.5 . . ?
C35 C36 C37 107.88(9) . . ?
C35 C36 Ti1 72.82(6) . . ?
C37 C36 Ti1 73.13(6) . . ?
C35 C36 H36 126.1 . . ?
C37 C36 H36 126.1 . . ?
Ti1 C36 H36 119.8 . . ?
C36 C37 C38 108.04(9) . . ?
C36 C37 Ti1 72.93(6) . . ?
C38 C37 Ti1 71.91(6) . . ?
C36 C37 H37 126.0 . . ?
C38 C37 H37 126.0 . . ?
Ti1 C37 H37 120.9 . . ?
C37 C38 C34 108.22(9) . . ?
C37 C38 Ti1 73.91(6) . . ?
C34 C38 Ti1 72.95(6) . . ?
C37 C38 H38 125.9 . . ?
C34 C38 H38 125.9 . . ?
Ti1 C38 H38 119.1 . . ?
C34 C39 C40 107.41(8) . . ?
C34 C39 C47 108.87(8) . . ?
C40 C39 C47 112.62(8) . . ?
C34 C39 C54 107.61(7) . . ?
C40 C39 C54 112.60(8) . . ?
C47 C39 C54 107.57(8) . . ?
C45 C40 C41 117.26(9) . . ?
C45 C40 C39 123.84(9) . . ?
C41 C40 C39 118.87(9) . . ?
C42 C41 C40 121.36(10) . . ?
C42 C41 H41 119.3 . . ?
C40 C41 H41 119.3 . . ?
C41 C42 C43 121.20(10) . . ?
C41 C42 H42 119.4 . . ?
C43 C42 H42 119.4 . . ?
C44 C43 C42 117.57(10) . . ?
C44 C43 C46 121.71(11) . . ?
C42 C43 C46 120.71(11) . . ?
C43 C44 C45 121.49(10) . . ?
C43 C44 H44 119.3 . . ?
C45 C44 H44 119.3 . . ?
C40 C45 C44 120.94(10) . . ?
C40 C45 H45 119.5 . . ?
C44 C45 H45 119.5 . . ?
C43 C46 H46A 109.5 . . ?
C43 C46 H46B 109.5 . . ?
H46A C46 H46B 109.5 . . ?
C43 C46 H46C 109.5 . . ?
H46A C46 H46C 109.5 . . ?
H46B C46 H46C 109.5 . . ?
C48 C47 C52 117.10(9) . . ?
C48 C47 C39 124.10(9) . . ?
C52 C47 C39 118.79(9) . . ?
C47 C48 C49 120.93(10) . . ?
C47 C48 H48 119.5 . . ?
C49 C48 H48 119.5 . . ?
C50 C49 C48 121.74(10) . . ?
C50 C49 H49 119.1 . . ?
C48 C49 H49 119.1 . . ?
C49 C50 C51 117.38(10) . . ?
C49 C50 C53 121.66(11) . . ?
C51 C50 C53 120.94(11) . . ?
C52 C51 C50 121.15(11) . . ?
C52 C51 H51 119.4 . . ?
C50 C51 H51 119.4 . . ?
C51 C52 C47 121.69(10) . . ?
C51 C52 H52 119.2 . . ?
C47 C52 H52 119.2 . . ?
C50 C53 H53A 109.5 . . ?
C50 C53 H53B 109.5 . . ?
H53A C53 H53B 109.5 . . ?
C50 C53 H53C 109.5 . . ?
H53A C53 H53C 109.5 . . ?
H53B C53 H53C 109.5 . . ?
N4 C54 N3 119.60(9) . . ?
N4 C54 C39 126.00(9) . . ?
N3 C54 C39 114.35(8) . . ?
N4 C55 C56 108.03(9) . . ?
N4 C55 C57 108.51(9) . . ?
C56 C55 C57 108.66(9) . . ?
N4 C55 H55 110.5 . . ?
C56 C55 H55 110.5 . . ?
C57 C55 H55 110.5 . . ?
C55 C56 H56A 109.5 . . ?
C55 C56 H56B 109.5 . . ?
H56A C56 H56B 109.5 . . ?
C55 C56 H56C 109.5 . . ?
H56A C56 H56C 109.5 . . ?
H56B C56 H56C 109.5 . . ?
C55 C57 H57A 109.5 . . ?
C55 C57 H57B 109.5 . . ?
H57A C57 H57B 109.5 . . ?
C55 C57 H57C 109.5 . . ?
H57A C57 H57C 109.5 . . ?
H57B C57 H57C 109.5 . . ?
N3 C58 C60 114.94(9) . . ?
N3 C58 C59 114.04(8) . . ?
C60 C58 C59 109.70(9) . . ?
N3 C58 H58 105.8 . . ?
C60 C58 H58 105.8 . . ?
C59 C58 H58 105.8 . . ?
C58 C59 H59A 109.5 . . ?
C58 C59 H59B 109.5 . . ?
H59A C59 H59B 109.5 . . ?
C58 C59 H59C 109.5 . . ?
H59A C59 H59C 109.5 . . ?
H59B C59 H59C 109.5 . . ?
C58 C60 H60A 109.5 . . ?
C58 C60 H60B 109.5 . . ?
H60A C60 H60B 109.5 . . ?
C58 C60 H60C 109.5 . . ?
H60A C60 H60C 109.5 . . ?
H60B C60 H60C 109.5 . . ?

loop_
_geom_bond_atom_site_label_1
_geom_bond_atom_site_label_2
_geom_bond_distance
_geom_bond_site_symmetry_2
_geom_bond_publ_flag
Ti1 N3 2.0565(9) . ?
Ti1 N1 2.0624(8) . ?
Ti1 C2 2.3919(10) . ?
Ti1 C1 2.3934(10) . ?
Ti1 C38 2.3946(10) . ?
Ti1 C34 2.3983(9) . ?
Ti1 C3 2.4029(11) . ?
Ti1 C35 2.4124(10) . ?
Ti1 C4 2.4177(11) . ?
Ti1 C36 2.4179(10) . ?
Ti1 C37 2.4205(10) . ?
Ti1 C5 2.4206(10) . ?
N1 C21 1.3952(12) . ?
N1 C28 1.4925(12) . ?
N2 C21 1.2841(13) . ?
N2 C22 1.4595(12) . ?
N3 C54 1.3988(12) . ?
N3 C58 1.5017(13) . ?
N4 C54 1.2806(13) . ?
N4 C55 1.4583(13) . ?
C1 C5 1.4116(14) . ?
C1 C2 1.4190(14) . ?
C1 C6 1.5177(13) . ?
C2 C3 1.4141(15) . ?
C2 H2 0.9500 . ?
C3 C4 1.4058(17) . ?
C3 H3 0.9500 . ?
C4 C5 1.4179(15) . ?
C4 H4 0.9500 . ?
C5 H5 0.9500 . ?
C6 C14 1.5389(14) . ?
C6 C7 1.5442(14) . ?
C6 C21 1.5639(13) . ?
C7 C12 1.3950(14) . ?
C7 C8 1.4020(14) . ?
C8 C9 1.3866(15) . ?
C8 H8 0.9500 . ?
C9 C10 1.3939(16) . ?
C9 H9 0.9500 . ?
C10 C11 1.3897(16) . ?
C10 C13 1.5051(17) . ?
C11 C12 1.3935(15) . ?
C11 H11 0.9500 . ?
C12 H12 0.9500 . ?
C13 H13A 0.9800 . ?
C13 H13B 0.9800 . ?
C13 H13C 0.9800 . ?
C14 C19 1.3938(14) . ?
C14 C15 1.4040(13) . ?
C15 C16 1.3886(14) . ?
C15 H15 0.9500 . ?
C16 C17 1.3961(15) . ?
C16 H16 0.9500 . ?
C17 C18 1.3913(15) . ?
C17 C20 1.5056(15) . ?
C18 C19 1.3979(14) . ?
C18 H18 0.9500 . ?
C19 H19 0.9500 . ?
C20 H20A 0.9800 . ?
C20 H20B 0.9800 . ?
C20 H20C 0.9800 . ?
C22 C23 1.5334(15) . ?
C22 C27 1.5358(15) . ?
C22 H22 1.0000 . ?
C23 C24 1.5289(15) . ?
C23 H23A 0.9900 . ?
C23 H23B 0.9900 . ?
C24 C25 1.5268(16) . ?
C24 H24A 0.9900 . ?
C24 H24B 0.9900 . ?
C25 C26 1.5321(16) . ?
C25 H25A 0.9900 . ?
C25 H25B 0.9900 . ?
C26 C27 1.5319(15) . ?
C26 H26A 0.9900 . ?
C26 H26B 0.9900 . ?
C27 H27A 0.9900 . ?
C27 H27B 0.9900 . ?
C28 C29 1.5382(14) . ?
C28 C33 1.5402(14) . ?
C28 H28 1.0000 . ?
C29 C30 1.5334(14) . ?
C29 H29A 0.9900 . ?
C29 H29B 0.9900 . ?
C30 C31 1.5263(16) . ?
C30 H30A 0.9900 . ?
C30 H30B 0.9900 . ?
C31 C32 1.5288(16) . ?
C31 H31A 0.9900 . ?
C31 H31B 0.9900 . ?
C32 C33 1.5377(14) . ?
C32 H32A 0.9900 . ?
C32 H32B 0.9900 . ?
C33 H33A 0.9900 . ?
C33 H33B 0.9900 . ?
C34 C38 1.4168(14) . ?
C34 C35 1.4181(13) . ?
C34 C39 1.5175(13) . ?
C35 C36 1.4098(14) . ?
C35 H35 0.9500 . ?
C36 C37 1.4122(15) . ?
C36 H36 0.9500 . ?
C37 C38 1.4150(14) . ?
C37 H37 0.9500 . ?
C38 H38 0.9500 . ?
C39 C40 1.5379(14) . ?
C39 C47 1.5488(14) . ?
C39 C54 1.5660(14) . ?
C40 C45 1.3919(14) . ?
C40 C41 1.4034(14) . ?
C41 C42 1.3868(14) . ?
C41 H41 0.9500 . ?
C42 C43 1.3943(15) . ?
C42 H42 0.9500 . ?
C43 C44 1.3879(17) . ?
C43 C46 1.5051(16) . ?
C44 C45 1.3984(15) . ?
C44 H44 0.9500 . ?
C45 H45 0.9500 . ?
C46 H46A 0.9800 . ?
C46 H46B 0.9800 . ?
C46 H46C 0.9800 . ?
C47 C48 1.3964(14) . ?
C47 C52 1.4002(14) . ?
C48 C49 1.3975(15) . ?
C48 H48 0.9500 . ?
C49 C50 1.3900(17) . ?
C49 H49 0.9500 . ?
C50 C51 1.3948(16) . ?
C50 C53 1.5089(16) . ?
C51 C52 1.3894(15) . ?
C51 H51 0.9500 . ?
C52 H52 0.9500 . ?
C53 H53A 0.9800 . ?
C53 H53B 0.9800 . ?
C53 H53C 0.9800 . ?
C55 C56 1.5307(16) . ?
C55 C57 1.5312(17) . ?
C55 H55 1.0000 . ?
C56 H56A 0.9800 . ?
C56 H56B 0.9800 . ?
C56 H56C 0.9800 . ?
C57 H57A 0.9800 . ?
C57 H57B 0.9800 . ?
C57 H57C 0.9800 . ?
C58 C60 1.5384(15) . ?
C58 C59 1.5407(15) . ?
C58 H58 1.0000 . ?
C59 H59A 0.9800 . ?
C59 H59B 0.9800 . ?
C59 H59C 0.9800 . ?
C60 H60A 0.9800 . ?
C60 H60B 0.9800 . ?
C60 H60C 0.9800 . ?

loop_
_geom_torsion_atom_site_label_1
_geom_torsion_atom_site_label_2
_geom_torsion_atom_site_label_3
_geom_torsion_atom_site_label_4
_geom_torsion
_geom_torsion_site_symmetry_1
_geom_torsion_site_symmetry_2
_geom_torsion_site_symmetry_3
_geom_torsion_site_symmetry_4
_geom_torsion_publ_flag
C5 C1 C2 C3 1.19(11) . . . . ?
C6 C1 C2 C3 -174.96(9) . . . . ?
Ti1 C1 C2 C3 -65.16(7) . . . . ?
C5 C1 C2 Ti1 66.36(7) . . . . ?
C6 C1 C2 Ti1 -109.80(9) . . . . ?
C1 C2 C3 C4 -0.81(11) . . . . ?
Ti1 C2 C3 C4 -65.67(7) . . . . ?
C1 C2 C3 Ti1 64.86(7) . . . . ?
C2 C3 C4 C5 0.12(12) . . . . ?
Ti1 C3 C4 C5 -64.76(7) . . . . ?
C2 C3 C4 Ti1 64.88(7) . . . . ?
C2 C1 C5 C4 -1.11(11) . . . . ?
C6 C1 C5 C4 174.86(9) . . . . ?
Ti1 C1 C5 C4 64.37(7) . . . . ?
C2 C1 C5 Ti1 -65.48(7) . . . . ?
C6 C1 C5 Ti1 110.50(10) . . . . ?
C3 C4 C5 C1 0.62(12) . . . . ?
Ti1 C4 C5 C1 -63.74(7) . . . . ?
C3 C4 C5 Ti1 64.36(7) . . . . ?
C5 C1 C6 C14 147.06(10) . . . . ?
C2 C1 C6 C14 -37.59(12) . . . . ?
Ti1 C1 C6 C14 -123.59(7) . . . . ?
C5 C1 C6 C7 22.61(13) . . . . ?
C2 C1 C6 C7 -162.04(9) . . . . ?
Ti1 C1 C6 C7 111.96(7) . . . . ?
C5 C1 C6 C21 -93.73(11) . . . . ?
C2 C1 C6 C21 81.62(11) . . . . ?
Ti1 C1 C6 C21 -4.38(10) . . . . ?
C1 C6 C7 C12 108.83(11) . . . . ?
C14 C6 C7 C12 -10.79(14) . . . . ?
C21 C6 C7 C12 -134.20(10) . . . . ?
C1 C6 C7 C8 -72.58(11) . . . . ?
C14 C6 C7 C8 167.80(9) . . . . ?
C21 C6 C7 C8 44.39(11) . . . . ?
C12 C7 C8 C9 -0.03(15) . . . . ?
C6 C7 C8 C9 -178.73(10) . . . . ?
C7 C8 C9 C10 0.30(17) . . . . ?
C8 C9 C10 C11 -0.76(18) . . . . ?
C8 C9 C10 C13 178.46(12) . . . . ?
C9 C10 C11 C12 0.98(19) . . . . ?
C13 C10 C11 C12 -178.23(13) . . . . ?
C10 C11 C12 C7 -0.75(18) . . . . ?
C8 C7 C12 C11 0.25(16) . . . . ?
C6 C7 C12 C11 178.85(10) . . . . ?
C1 C6 C14 C19 114.40(10) . . . . ?
C7 C6 C14 C19 -124.57(10) . . . . ?
C21 C6 C14 C19 -3.11(13) . . . . ?
C1 C6 C14 C15 -61.36(11) . . . . ?
C7 C6 C14 C15 59.66(12) . . . . ?
C21 C6 C14 C15 -178.88(8) . . . . ?
C19 C14 C15 C16 5.31(14) . . . . ?
C6 C14 C15 C16 -178.70(9) . . . . ?
C14 C15 C16 C17 -1.78(15) . . . . ?
C15 C16 C17 C18 -2.39(15) . . . . ?
C15 C16 C17 C20 177.62(10) . . . . ?
C16 C17 C18 C19 2.92(16) . . . . ?
C20 C17 C18 C19 -177.08(10) . . . . ?
C15 C14 C19 C18 -4.77(15) . . . . ?
C6 C14 C19 C18 179.37(9) . . . . ?
C17 C18 C19 C14 0.71(16) . . . . ?
C22 N2 C21 N1 -175.55(9) . . . . ?
C22 N2 C21 C6 4.87(16) . . . . ?
C28 N1 C21 N2 13.55(13) . . . . ?
Ti1 N1 C21 N2 -160.82(8) . . . . ?
C28 N1 C21 C6 -166.83(8) . . . . ?
Ti1 N1 C21 C6 18.80(12) . . . . ?
C1 C6 C21 N2 172.94(10) . . . . ?
C14 C6 C21 N2 -70.47(12) . . . . ?
C7 C6 C21 N2 55.30(12) . . . . ?
C1 C6 C21 N1 -6.66(11) . . . . ?
C14 C6 C21 N1 109.92(9) . . . . ?
C7 C6 C21 N1 -124.31(9) . . . . ?
C21 N2 C22 C23 -114.08(11) . . . . ?
C21 N2 C22 C27 127.37(10) . . . . ?
N2 C22 C23 C24 -178.83(9) . . . . ?
C27 C22 C23 C24 -59.97(11) . . . . ?
C22 C23 C24 C25 58.96(12) . . . . ?
C23 C24 C25 C26 -53.91(13) . . . . ?
C24 C25 C26 C27 52.11(13) . . . . ?
C25 C26 C27 C22 -54.79(12) . . . . ?
N2 C22 C27 C26 177.32(9) . . . . ?
C23 C22 C27 C26 57.70(11) . . . . ?
C21 N1 C28 C29 59.38(11) . . . . ?
Ti1 N1 C28 C29 -125.57(7) . . . . ?
C21 N1 C28 C33 -69.17(11) . . . . ?
Ti1 N1 C28 C33 105.88(8) . . . . ?
N1 C28 C29 C30 167.37(8) . . . . ?
C33 C28 C29 C30 -60.08(10) . . . . ?
C28 C29 C30 C31 58.31(11) . . . . ?
C29 C30 C31 C32 -55.80(12) . . . . ?
C30 C31 C32 C33 55.82(12) . . . . ?
C31 C32 C33 C28 -57.49(11) . . . . ?
N1 C28 C33 C32 -170.47(8) . . . . ?
C29 C28 C33 C32 59.23(10) . . . . ?
C38 C34 C35 C36 0.47(11) . . . . ?
C39 C34 C35 C36 -175.71(9) . . . . ?
Ti1 C34 C35 C36 -64.78(7) . . . . ?
C38 C34 C35 Ti1 65.25(7) . . . . ?
C39 C34 C35 Ti1 -110.93(9) . . . . ?
C34 C35 C36 C37 -1.05(11) . . . . ?
Ti1 C35 C36 C37 -65.23(7) . . . . ?
C34 C35 C36 Ti1 64.18(7) . . . . ?
C35 C36 C37 C38 1.23(12) . . . . ?
Ti1 C36 C37 C38 -63.79(7) . . . . ?
C35 C36 C37 Ti1 65.03(7) . . . . ?
C36 C37 C38 C34 -0.95(12) . . . . ?
Ti1 C37 C38 C34 -65.41(7) . . . . ?
C36 C37 C38 Ti1 64.46(7) . . . . ?
C35 C34 C38 C37 0.30(11) . . . . ?
C39 C34 C38 C37 176.59(9) . . . . ?
Ti1 C34 C38 C37 66.04(7) . . . . ?
C35 C34 C38 Ti1 -65.74(7) . . . . ?
C39 C34 C38 Ti1 110.55(9) . . . . ?
C38 C34 C39 C40 28.76(13) . . . . ?
C35 C34 C39 C40 -155.71(9) . . . . ?
Ti1 C34 C39 C40 115.48(7) . . . . ?
C38 C34 C39 C47 150.97(9) . . . . ?
C35 C34 C39 C47 -33.49(13) . . . . ?
Ti1 C34 C39 C47 -122.30(7) . . . . ?
C38 C34 C39 C54 -92.72(11) . . . . ?
C35 C34 C39 C54 82.82(11) . . . . ?
Ti1 C34 C39 C54 -5.99(10) . . . . ?
C34 C39 C40 C45 -124.98(10) . . . . ?
C47 C39 C40 C45 115.16(11) . . . . ?
C54 C39 C40 C45 -6.69(13) . . . . ?
C34 C39 C40 C41 53.04(11) . . . . ?
C47 C39 C40 C41 -66.82(11) . . . . ?
C54 C39 C40 C41 171.33(9) . . . . ?
C45 C40 C41 C42 -3.57(15) . . . . ?
C39 C40 C41 C42 178.28(9) . . . . ?
C40 C41 C42 C43 -0.29(17) . . . . ?
C41 C42 C43 C44 2.88(17) . . . . ?
C41 C42 C43 C46 -176.12(11) . . . . ?
C42 C43 C44 C45 -1.61(17) . . . . ?
C46 C43 C44 C45 177.38(11) . . . . ?
C41 C40 C45 C44 4.82(15) . . . . ?
C39 C40 C45 C44 -177.12(10) . . . . ?
C43 C44 C45 C40 -2.32(17) . . . . ?
C34 C39 C47 C48 -105.20(11) . . . . ?
C40 C39 C47 C48 13.81(13) . . . . ?
C54 C39 C47 C48 138.46(9) . . . . ?
C34 C39 C47 C52 73.44(11) . . . . ?
C40 C39 C47 C52 -167.54(9) . . . . ?
C54 C39 C47 C52 -42.89(11) . . . . ?
C52 C47 C48 C49 -0.87(15) . . . . ?
C39 C47 C48 C49 177.80(9) . . . . ?
C47 C48 C49 C50 0.03(16) . . . . ?
C48 C49 C50 C51 0.29(16) . . . . ?
C48 C49 C50 C53 178.98(11) . . . . ?
C49 C50 C51 C52 0.25(16) . . . . ?
C53 C50 C51 C52 -178.45(11) . . . . ?
C50 C51 C52 C47 -1.14(16) . . . . ?
C48 C47 C52 C51 1.42(15) . . . . ?
C39 C47 C52 C51 -177.33(9) . . . . ?
C55 N4 C54 N3 -170.06(10) . . . . ?
C55 N4 C54 C39 7.28(17) . . . . ?
C58 N3 C54 N4 7.83(13) . . . . ?
Ti1 N3 C54 N4 -171.50(8) . . . . ?
C58 N3 C54 C39 -169.81(8) . . . . ?
Ti1 N3 C54 C39 10.86(12) . . . . ?
C34 C39 C54 N4 -178.87(10) . . . . ?
C40 C39 C54 N4 62.95(13) . . . . ?
C47 C39 C54 N4 -61.71(13) . . . . ?
C34 C39 C54 N3 -1.40(11) . . . . ?
C40 C39 C54 N3 -119.58(9) . . . . ?
C47 C39 C54 N3 115.76(9) . . . . ?
C54 N4 C55 C56 -135.28(12) . . . . ?
C54 N4 C55 C57 107.08(12) . . . . ?
C54 N3 C58 C60 -74.28(11) . . . . ?
Ti1 N3 C58 C60 105.13(9) . . . . ?
C54 N3 C58 C59 53.63(11) . . . . ?
Ti1 N3 C58 C59 -126.95(8) . . . . ?
